data_1508822
loop_
_publ_author_name
'Sonoda, Yoriko'
'Shimoi, Yukihiro'
'Goto, Midori'
'Tohnai, Norimitsu'
'Kanesato, Masatoshi'

_publ_section_title
;
 Fluorescence Properties of (E,E,E)-1,6-Di(n-naphthyl)-1,3,5-hexatriene (n
 = 1, 2): Effects of Internal Rotation.
;
_journal_issue 3
_journal_name_full 'The journal of physical chemistry. A'
_journal_page_first 566
_journal_page_last 578
_journal_paper_doi 10.1021/jp306103a
_journal_volume 117
_journal_year 2013
_chemical_formula_moiety 'C26 H20'
_chemical_formula_sum 'C26 H20'
_chemical_formula_weight 332.42
_chemical_name_systematic
; 
 ? 
;
_space_group_IT_number 4
_symmetry_cell_setting monoclinic
_symmetry_space_group_name_Hall 'P 2yb'
_symmetry_space_group_name_H-M 'P 1 21 1'
_atom_sites_solution_hydrogens geom
_atom_sites_solution_primary direct
_atom_sites_solution_secondary difmap
_audit_creation_method SHELXL-97
_cell_angle_alpha 90.00
_cell_angle_beta 90.519(4)
_cell_angle_gamma 90.00
_cell_formula_units_Z 2
_cell_length_a 6.5560(14)
_cell_length_b 7.2720(15)
_cell_length_c 18.452(4)
_cell_measurement_reflns_used 2323
_cell_measurement_temperature 183(2)
_cell_measurement_theta_max 28.205
_cell_measurement_theta_min 2.801
_cell_volume 879.7(3)
_computing_cell_refinement 'Bruker SMART'
_computing_data_collection 'Bruker SMART'
_computing_data_reduction 'Bruker SAINT'
_computing_molecular_graphics 'Bruker SHELXTL'
_computing_publication_material 'Bruker SHELXTL'
_computing_structure_refinement 'SHELXL-97 (Sheldrick, 1997)'
_computing_structure_solution 'SHELXS-97 (Sheldrick, 1990)'
_diffrn_ambient_temperature 183(2)
_diffrn_detector_area_resol_mean 8.366
_diffrn_measured_fraction_theta_full 0.998
_diffrn_measured_fraction_theta_max 0.918
_diffrn_measurement_device_type 'CCD area detector'
_diffrn_measurement_method 'phi and omega scans'
_diffrn_radiation_monochromator graphite
_diffrn_radiation_source 'rotating unit'
_diffrn_radiation_type MoK\a
_diffrn_radiation_wavelength 0.71073
_diffrn_reflns_av_R_equivalents 0.0222
_diffrn_reflns_av_sigmaI/netI 0.0239
_diffrn_reflns_limit_h_max 8
_diffrn_reflns_limit_h_min -3
_diffrn_reflns_limit_k_max 9
_diffrn_reflns_limit_k_min -8
_diffrn_reflns_limit_l_max 24
_diffrn_reflns_limit_l_min -23
_diffrn_reflns_number 5327
_diffrn_reflns_theta_full 26.20
_diffrn_reflns_theta_max 28.20
_diffrn_reflns_theta_min 1.10
_diffrn_standards_decay_% 0.0
_diffrn_standards_interval_time 923
_diffrn_standards_number 79
_exptl_absorpt_coefficient_mu 0.071
_exptl_absorpt_correction_T_max 0.9965
_exptl_absorpt_correction_T_min 0.9791
_exptl_absorpt_correction_type multi-scan
_exptl_absorpt_process_details sadabs
_exptl_crystal_colour 'pale yellow'
_exptl_crystal_density_diffrn 1.255
_exptl_crystal_density_method 'not measured'
_exptl_crystal_description rectangular
_exptl_crystal_F_000 352
_exptl_crystal_size_max 0.30
_exptl_crystal_size_mid 0.10
_exptl_crystal_size_min 0.05
_refine_diff_density_max 0.341
_refine_diff_density_min -0.229
_refine_diff_density_rms 0.054
_refine_ls_extinction_method none
_refine_ls_goodness_of_fit_ref 1.045
_refine_ls_hydrogen_treatment constr
_refine_ls_matrix_type full
_refine_ls_number_parameters 235
_refine_ls_number_reflns 2137
_refine_ls_number_restraints 1
_refine_ls_restrained_S_all 1.044
_refine_ls_R_factor_all 0.0563
_refine_ls_R_factor_gt 0.0483
_refine_ls_shift/su_max 0.010
_refine_ls_shift/su_mean 0.002
_refine_ls_structure_factor_coef Fsqd
_refine_ls_weighting_details 'calc w=1/[\s^2^(Fo^2^)+(0.0783P)^2^+0.1316P] where P=(Fo^2^+2Fc^2^)/3'
_refine_ls_weighting_scheme calc
_refine_ls_wR_factor_gt 0.1210
_refine_ls_wR_factor_ref 0.1302
_reflns_number_gt 1851
_reflns_number_total 2137
_reflns_threshold_expression >2sigma(I)
_cod_data_source_file jp306103a_si_003.cif
_cod_data_source_block sonon2
_cod_depositor_comments
;
The following automatic conversions were performed:

'_symmetry_cell_setting' value 'Monoclinic' changed to 'monoclinic'
according to /home/saulius/struct/CIF-dictionaries/cif_core.dic
dictionary named 'cif_core.dic' version 2.4.2 from 2011-04-26.

Automatic conversion script
Id: cif_fix_values 1891 2012-01-12 08:04:46Z andrius 
;
_cod_original_sg_symbol_H-M 'P 2(1)'
_cod_database_code 1508822

loop_
_symmetry_equiv_pos_as_xyz
'x, y, z'
'-x, y+1/2, -z'

loop_
_atom_site_label
_atom_site_type_symbol
_atom_site_fract_x
_atom_site_fract_y
_atom_site_fract_z
_atom_site_U_iso_or_equiv
_atom_site_adp_type
_atom_site_occupancy
_atom_site_symmetry_multiplicity
_atom_site_calc_flag
_atom_site_refinement_flags
C1 C 0.0552(3) 0.7669(3) 0.38537(12) 0.0250(5) Uani 1 1 d .
H1 H 0.1565 0.6861 0.3672 0.030 Uiso 1 1 calc R
C2 C 0.0907(3) 0.8391(4) 0.45063(11) 0.0271(5) Uani 1 1 d .
H2 H -0.0104 0.9166 0.4710 0.033 Uiso 1 1 calc R
C3 C 0.2743(3) 0.8058(4) 0.49171(11) 0.0263(5) Uani 1 1 d .
H3 H 0.3719 0.7241 0.4717 0.032 Uiso 1 1 calc R
C4 C 0.3177(3) 0.8817(4) 0.55629(12) 0.0272(5) Uani 1 1 d .
H4 H 0.2212 0.9651 0.5759 0.033 Uiso 1 1 calc R
C5 C 0.4999(3) 0.8459(3) 0.59796(11) 0.0254(5) Uani 1 1 d .
H5 H 0.6047 0.7746 0.5765 0.031 Uiso 1 1 calc R
C6 C 0.5289(3) 0.9082(3) 0.66555(12) 0.0258(5) Uani 1 1 d .
H6 H 0.4265 0.9869 0.6843 0.031 Uiso 1 1 calc R
C7 C -0.1224(3) 0.7984(3) 0.33867(11) 0.0229(5) Uani 1 1 d .
C8 C -0.1144(3) 0.7474(3) 0.26687(12) 0.0226(5) Uani 1 1 d .
H8 H 0.0036 0.6861 0.2497 0.027 Uiso 1 1 calc R
C9 C -0.2765(3) 0.7837(3) 0.21805(11) 0.0229(5) Uani 1 1 d .
C10 C -0.2667(4) 0.7393(3) 0.14349(12) 0.0274(5) Uani 1 1 d .
H10 H -0.1493 0.6793 0.1252 0.033 Uiso 1 1 calc R
C11 C -0.4233(4) 0.7817(4) 0.09794(12) 0.0326(6) Uani 1 1 d .
H11 H -0.4139 0.7518 0.0480 0.039 Uiso 1 1 calc R
C12 C -0.5999(4) 0.8696(4) 0.12395(13) 0.0339(6) Uani 1 1 d .
H12 H -0.7078 0.8995 0.0913 0.041 Uiso 1 1 calc R
C13 C -0.6166(3) 0.9121(3) 0.19581(13) 0.0291(6) Uani 1 1 d .
H13 H -0.7370 0.9694 0.2131 0.035 Uiso 1 1 calc R
C14 C -0.4546(3) 0.8707(3) 0.24458(11) 0.0237(5) Uani 1 1 d .
C15 C -0.4637(3) 0.9165(3) 0.31938(12) 0.0262(5) Uani 1 1 d .
H15 H -0.5838 0.9714 0.3381 0.031 Uiso 1 1 calc R
C16 C -0.3037(3) 0.8829(3) 0.36438(12) 0.0255(5) Uani 1 1 d .
H16 H -0.3126 0.9163 0.4140 0.031 Uiso 1 1 calc R
C17 C 0.7016(3) 0.8676(3) 0.71346(11) 0.0230(5) Uani 1 1 d .
C26 C 0.8851(3) 0.7842(3) 0.68888(11) 0.0250(5) Uani 1 1 d .
H26 H 0.8987 0.7562 0.6389 0.030 Uiso 1 1 calc R
C25 C 1.0399(4) 0.7438(3) 0.73485(12) 0.0260(5) Uani 1 1 d .
H25 H 1.1608 0.6896 0.7165 0.031 Uiso 1 1 calc R
C24 C 1.0254(3) 0.7808(3) 0.81010(12) 0.0243(5) Uani 1 1 d .
C23 C 1.1818(4) 0.7364(3) 0.85995(13) 0.0293(5) Uani 1 1 d .
H23 H 1.3034 0.6803 0.8432 0.035 Uiso 1 1 calc R
C22 C 1.1605(4) 0.7731(4) 0.93201(13) 0.0341(6) Uani 1 1 d .
H22 H 1.2671 0.7423 0.9651 0.041 Uiso 1 1 calc R
C21 C 0.9815(4) 0.8562(4) 0.95753(12) 0.0344(6) Uani 1 1 d .
H21 H 0.9683 0.8812 1.0078 0.041 Uiso 1 1 calc R
C20 C 0.8271(4) 0.9014(4) 0.91116(11) 0.0293(5) Uani 1 1 d .
H20 H 0.7072 0.9579 0.9293 0.035 Uiso 1 1 calc R
C19 C 0.8438(3) 0.8645(3) 0.83598(11) 0.0224(5) Uani 1 1 d .
C18 C 0.6855(3) 0.9081(3) 0.78627(12) 0.0231(5) Uani 1 1 d .
H18 H 0.5656 0.9666 0.8034 0.028 Uiso 1 1 calc R

loop_
_atom_site_aniso_label
_atom_site_aniso_U_11
_atom_site_aniso_U_22
_atom_site_aniso_U_33
_atom_site_aniso_U_23
_atom_site_aniso_U_13
_atom_site_aniso_U_12
C1 0.0253(11) 0.0194(12) 0.0303(11) 0.0005(10) 0.0019(9) 0.0007(10)
C2 0.0279(11) 0.0246(12) 0.0289(10) 0.0004(10) 0.0002(9) 0.0005(10)
C3 0.0286(11) 0.0221(11) 0.0281(10) 0.0008(10) 0.0010(9) 0.0010(10)
C4 0.0269(11) 0.0241(12) 0.0304(11) 0.0025(10) -0.0002(9) 0.0013(10)
C5 0.0270(11) 0.0203(12) 0.0290(10) 0.0023(10) 0.0012(9) 0.0007(10)
C6 0.0259(11) 0.0186(12) 0.0328(12) 0.0017(10) -0.0015(9) -0.0005(10)
C7 0.0233(11) 0.0162(12) 0.0293(10) 0.0009(9) 0.0007(8) -0.0037(9)
C8 0.0211(11) 0.0165(11) 0.0301(11) -0.0007(9) 0.0039(9) 0.0010(9)
C9 0.0241(11) 0.0164(12) 0.0283(10) 0.0007(9) 0.0031(9) -0.0034(9)
C10 0.0296(12) 0.0224(12) 0.0303(11) -0.0022(10) 0.0037(10) -0.0007(10)
C11 0.0383(13) 0.0323(14) 0.0271(11) -0.0019(11) -0.0008(10) -0.0056(12)
C12 0.0311(12) 0.0323(14) 0.0381(12) 0.0027(12) -0.0116(10) -0.0019(12)
C13 0.0237(12) 0.0213(12) 0.0422(13) 0.0025(11) -0.0024(10) -0.0010(10)
C14 0.0243(11) 0.0146(11) 0.0322(11) 0.0020(9) 0.0012(9) -0.0024(9)
C15 0.0250(11) 0.0177(11) 0.0360(12) -0.0004(10) 0.0057(9) 0.0001(9)
C16 0.0282(11) 0.0208(11) 0.0276(10) -0.0019(9) 0.0038(9) -0.0023(10)
C17 0.0238(11) 0.0146(11) 0.0306(10) 0.0001(9) -0.0004(9) -0.0014(9)
C26 0.0285(11) 0.0206(12) 0.0260(10) -0.0042(9) 0.0055(9) -0.0026(10)
C25 0.0237(11) 0.0199(12) 0.0344(11) -0.0033(10) 0.0053(9) 0.0007(10)
C24 0.0254(11) 0.0145(11) 0.0329(11) 0.0000(9) 0.0021(9) -0.0016(9)
C23 0.0259(12) 0.0209(11) 0.0411(13) 0.0008(10) -0.0008(10) 0.0031(10)
C22 0.0339(13) 0.0312(14) 0.0370(12) 0.0066(11) -0.0100(10) 0.0013(11)
C21 0.0427(14) 0.0349(15) 0.0256(11) 0.0019(11) -0.0014(10) 0.0009(12)
C20 0.0333(12) 0.0267(12) 0.0278(11) -0.0005(10) 0.0032(10) 0.0004(11)
C19 0.0256(11) 0.0154(11) 0.0263(10) 0.0012(9) 0.0016(9) -0.0019(9)
C18 0.0233(11) 0.0177(11) 0.0284(11) 0.0000(9) 0.0009(9) -0.0006(9)

loop_
_atom_type_symbol
_atom_type_description
_atom_type_scat_dispersion_real
_atom_type_scat_dispersion_imag
_atom_type_scat_source
C C 0.0033 0.0000 'International Tables Vol C Tables 4.2.6.8 and 6.1.1.4'
H H 0.0000 0.0000 'International Tables Vol C Tables 4.2.6.8 and 6.1.1.4'

loop_
_geom_angle_atom_site_label_1
_geom_angle_atom_site_label_2
_geom_angle_atom_site_label_3
_geom_angle
C2 C1 C7 127.1(2)
C2 C1 H1 116.4
C7 C1 H1 116.4
C1 C2 C3 123.3(2)
C1 C2 H2 118.4
C3 C2 H2 118.4
C4 C3 C2 124.6(2)
C4 C3 H3 117.7
C2 C3 H3 117.7
C3 C4 C5 124.6(2)
C3 C4 H4 117.7
C5 C4 H4 117.7
C6 C5 C4 123.1(2)
C6 C5 H5 118.4
C4 C5 H5 118.4
C5 C6 C17 126.8(2)
C5 C6 H6 116.6
C17 C6 H6 116.6
C8 C7 C16 118.4(2)
C8 C7 C1 119.2(2)
C16 C7 C1 122.34(19)
C7 C8 C9 121.9(2)
C7 C8 H8 119.0
C9 C8 H8 119.0
C8 C9 C10 122.5(2)
C8 C9 C14 118.69(19)
C10 C9 C14 118.8(2)
C11 C10 C9 120.7(2)
C11 C10 H10 119.7
C9 C10 H10 119.7
C10 C11 C12 120.7(2)
C10 C11 H11 119.6
C12 C11 H11 119.6
C13 C12 C11 120.4(2)
C13 C12 H12 119.8
C11 C12 H12 119.8
C12 C13 C14 120.1(2)
C12 C13 H13 120.0
C14 C13 H13 120.0
C13 C14 C9 119.3(2)
C13 C14 C15 121.9(2)
C9 C14 C15 118.8(2)
C16 C15 C14 120.9(2)
C16 C15 H15 119.5
C14 C15 H15 119.5
C15 C16 C7 121.2(2)
C15 C16 H16 119.4
C7 C16 H16 119.4
C18 C17 C26 118.2(2)
C18 C17 C6 118.7(2)
C26 C17 C6 123.0(2)
C25 C26 C17 121.7(2)
C25 C26 H26 119.2
C17 C26 H26 119.2
C26 C25 C24 121.2(2)
C26 C25 H25 119.4
C24 C25 H25 119.4
C23 C24 C25 122.8(2)
C23 C24 C19 119.0(2)
C25 C24 C19 118.2(2)
C22 C23 C24 120.8(2)
C22 C23 H23 119.6
C24 C23 H23 119.6
C23 C22 C21 120.2(2)
C23 C22 H22 119.9
C21 C22 H22 119.9
C20 C21 C22 120.8(2)
C20 C21 H21 119.6
C22 C21 H21 119.6
C21 C20 C19 120.4(2)
C21 C20 H20 119.8
C19 C20 H20 119.8
C18 C19 C20 122.0(2)
C18 C19 C24 119.29(19)
C20 C19 C24 118.76(19)
C17 C18 C19 121.4(2)
C17 C18 H18 119.3
C19 C18 H18 119.3

loop_
_geom_bond_atom_site_label_1
_geom_bond_atom_site_label_2
_geom_bond_distance
C1 C2 1.332(3)
C1 C7 1.460(3)
C1 H1 0.9500
C2 C3 1.438(3)
C2 H2 0.9500
C3 C4 1.342(3)
C3 H3 0.9500
C4 C5 1.439(3)
C4 H4 0.9500
C5 C6 1.339(3)
C5 H5 0.9500
C6 C17 1.460(3)
C6 H6 0.9500
C7 C8 1.377(3)
C7 C16 1.423(3)
C8 C9 1.412(3)
C8 H8 0.9500
C9 C10 1.415(3)
C9 C14 1.419(3)
C10 C11 1.356(3)
C10 H10 0.9500
C11 C12 1.411(4)
C11 H11 0.9500
C12 C13 1.367(3)
C12 H12 0.9500
C13 C14 1.418(3)
C13 H13 0.9500
C14 C15 1.422(3)
C15 C16 1.354(3)
C15 H15 0.9500
C16 H16 0.9500
C17 C18 1.380(3)
C17 C26 1.425(3)
C26 C25 1.349(3)
C26 H26 0.9500
C25 C24 1.418(3)
C25 H25 0.9500
C24 C23 1.409(3)
C24 C19 1.424(3)
C23 C22 1.365(3)
C23 H23 0.9500
C22 C21 1.405(4)
C22 H22 0.9500
C21 C20 1.360(3)
C21 H21 0.9500
C20 C19 1.418(3)
C20 H20 0.9500
C19 C18 1.415(3)
C18 H18 0.9500

loop_
_geom_torsion_atom_site_label_1
_geom_torsion_atom_site_label_2
_geom_torsion_atom_site_label_3
_geom_torsion_atom_site_label_4
_geom_torsion
C7 C1 C2 C3 -177.5(2)
C1 C2 C3 C4 177.4(3)
C2 C3 C4 C5 178.9(2)
C3 C4 C5 C6 -172.6(2)
C4 C5 C6 C17 175.2(2)
C2 C1 C7 C8 165.3(2)
C2 C1 C7 C16 -13.7(4)
C16 C7 C8 C9 2.7(4)
C1 C7 C8 C9 -176.3(2)
C7 C8 C9 C10 177.2(2)
C7 C8 C9 C14 -1.7(4)
C8 C9 C10 C11 -177.9(2)
C14 C9 C10 C11 1.0(4)
C9 C10 C11 C12 -0.5(4)
C10 C11 C12 C13 -0.6(4)
C11 C12 C13 C14 1.1(4)
C12 C13 C14 C9 -0.5(4)
C12 C13 C14 C15 178.5(2)
C8 C9 C14 C13 178.4(2)
C10 C9 C14 C13 -0.5(3)
C8 C9 C14 C15 -0.6(3)
C10 C9 C14 C15 -179.5(2)
C13 C14 C15 C16 -177.1(2)
C9 C14 C15 C16 1.9(4)
C14 C15 C16 C7 -0.9(4)
C8 C7 C16 C15 -1.4(4)
C1 C7 C16 C15 177.6(2)
C5 C6 C17 C18 -165.4(2)
C5 C6 C17 C26 13.2(4)
C18 C17 C26 C25 0.4(4)
C6 C17 C26 C25 -178.2(2)
C17 C26 C25 C24 0.8(4)
C26 C25 C24 C23 178.4(2)
C26 C25 C24 C19 -0.9(4)
C25 C24 C23 C22 -179.4(2)
C19 C24 C23 C22 -0.1(4)
C24 C23 C22 C21 -0.1(4)
C23 C22 C21 C20 0.0(4)
C22 C21 C20 C19 0.2(4)
C21 C20 C19 C18 179.4(2)
C21 C20 C19 C24 -0.4(4)
C23 C24 C19 C18 -179.5(2)
C25 C24 C19 C18 -0.2(3)
C23 C24 C19 C20 0.4(3)
C25 C24 C19 C20 179.7(2)
C26 C17 C18 C19 -1.5(4)
C6 C17 C18 C19 177.1(2)
C20 C19 C18 C17 -178.4(2)
C24 C19 C18 C17 1.4(4)

loop_
_cod_related_entry_id
_cod_related_entry_code
_cod_related_entry_database
1 30652088 ChemSpider
